data_7712384
loop_
_publ_author_name
'Gonz\'alez Alf\'erez, Macarena'
'Moreno, Juan J.'
'Maya, Celia'
'Campos, Jes\'us'

_publ_section_title
;
 Polarized Au(I)/Rh(I) Bimetallic Pairs Cooperatively Trigger Ligand
 non-Innocence and Bond Activation
;
_journal_name_full 'Dalton Transactions'
_journal_paper_doi 10.1039/D3DT00410D
_journal_year 2023
_chemical_formula_moiety 'C68 H70 Au N P2 Rh, C3 H3.5'
_chemical_formula_sum 'C71 H73.5 Au N P2 Rh'
_chemical_formula_weight 1302.62
_space_group_crystal_system monoclinic
_space_group_IT_number 15
_space_group_name_Hall '-C 2yc'
_space_group_name_H-M_alt 'C 1 2/c 1'
_atom_sites_solution_hydrogens geom
_atom_sites_solution_primary iterative
_audit_creation_date 2022-11-18
_audit_creation_method
;
Olex2 1.3
(compiled 2020.11.12 svn.r5f609507 for OlexSys, GUI svn.r6408)
;
_audit_update_record
;
2023-02-21 deposited with the CCDC.	2023-02-22 downloaded from the CCDC.
;
_cell_angle_alpha 90
_cell_angle_beta 112.8643(11)
_cell_angle_gamma 90
_cell_formula_units_Z 8
_cell_length_a 24.0998(7)
_cell_length_b 24.7705(8)
_cell_length_c 28.1675(9)
_cell_measurement_reflns_used 9683
_cell_measurement_temperature 193.0
_cell_measurement_theta_max 24.986
_cell_measurement_theta_min 2.258
_cell_volume 15493.8(8)
_computing_cell_refinement 'SAINT V8.38A (Bruker, 2018)'
_computing_data_collection 'Bruker APEX3'
_computing_data_reduction 'SAINT V8.38A (Bruker, 2018)'
_computing_molecular_graphics 'Olex2 1.3 (Dolomanov et al., 2009)'
_computing_publication_material 'Olex2 1.3 (Dolomanov et al., 2009)'
_computing_structure_refinement 'SHELXL 2018/3 (Sheldrick, 2015)'
_computing_structure_solution 'olex2.solve 1.3 (Bourhis et al., 2015)'
_diffrn_ambient_temperature 193.0
_diffrn_measured_fraction_theta_full 0.998
_diffrn_measured_fraction_theta_max 0.998
_diffrn_measurement_device_type 'Bruker APEX-II CCD'
_diffrn_measurement_method '\f and \w scans'
_diffrn_radiation_type MoK\a
_diffrn_radiation_wavelength 0.71073
_diffrn_reflns_av_R_equivalents 0.0538
_diffrn_reflns_av_unetI/netI 0.0227
_diffrn_reflns_Laue_measured_fraction_full 0.998
_diffrn_reflns_Laue_measured_fraction_max 0.998
_diffrn_reflns_limit_h_max 28
_diffrn_reflns_limit_h_min -28
_diffrn_reflns_limit_k_max 29
_diffrn_reflns_limit_k_min -29
_diffrn_reflns_limit_l_max 33
_diffrn_reflns_limit_l_min -33
_diffrn_reflns_number 146359
_diffrn_reflns_point_group_measured_fraction_full 0.998
_diffrn_reflns_point_group_measured_fraction_max 0.998
_diffrn_reflns_theta_full 25.037
_diffrn_reflns_theta_max 25.037
_diffrn_reflns_theta_min 2.258
_diffrn_source_current 1.4
_diffrn_source_power 0.07
_diffrn_source_voltage 50.0
_diffrn_standards_number 0
_exptl_absorpt_coefficient_mu 2.179
_exptl_absorpt_correction_T_max 0.7452
_exptl_absorpt_correction_T_min 0.6486
_exptl_absorpt_correction_type multi-scan
_exptl_absorpt_process_details
;
SADABS-2016/2 (Bruker,2016/2) was used for absorption correction.
wR2(int) was 0.0707 before and 0.0561 after correction.
The Ratio of minimum to maximum transmission is 0.8704.
The \l/2 correction factor is Not present.
;
_exptl_crystal_colour yellow
_exptl_crystal_colour_primary yellow
_exptl_crystal_density_diffrn 1.117
_exptl_crystal_description cube
_exptl_crystal_F_000 5284
_exptl_crystal_size_max 0.18
_exptl_crystal_size_mid 0.15
_exptl_crystal_size_min 0.12
_refine_diff_density_max 0.885
_refine_diff_density_min -0.820
_refine_diff_density_rms 0.098
_refine_ls_extinction_method none
_refine_ls_goodness_of_fit_ref 1.051
_refine_ls_hydrogen_treatment constr
_refine_ls_matrix_type full
_refine_ls_number_parameters 692
_refine_ls_number_reflns 13710
_refine_ls_number_restraints 3
_refine_ls_restrained_S_all 1.051
_refine_ls_R_factor_all 0.0462
_refine_ls_R_factor_gt 0.0364
_refine_ls_shift/su_max 0.001
_refine_ls_shift/su_mean 0.000
_refine_ls_structure_factor_coef Fsqd
_refine_ls_weighting_details 'w=1/[\s^2^(Fo^2^)+(0.0617P)^2^+72.4961P] where P=(Fo^2^+2Fc^2^)/3'
_refine_ls_weighting_scheme calc
_refine_ls_wR_factor_gt 0.1108
_refine_ls_wR_factor_ref 0.1187
_reflns_Friedel_coverage 0.000
_reflns_number_gt 11500
_reflns_number_total 13710
_reflns_threshold_expression 'I > 2\s(I)'
_cod_data_source_file d3dt00410d3.cif
_cod_data_source_block '[(C9H7)(PPh3)(XylNC)RhAu(PCyp2ArXyl2)](NTf2)'
_cod_original_formula_sum 'C71 H73.50 Au N P2 Rh'
_cod_database_code 7712384
_shelx_shelxl_version_number 2018/3
_shelx_space_group_comment
;
The symmetry employed for this shelxl refinement is uniquely defined
by the following loop, which should always be used as a source of
symmetry information in preference to the above space-group names.
They are only intended as comments.
;
_olex2_refinement_description
;
1. Fixed Uiso
 At 1.2 times of:
  All C(H) groups, All C(H,H) groups
 At 1.5 times of:
  All C(H,H,H) groups
2. Rigid bond restraints
 C39, C40
 with sigma for 1-2 distances of 0.01 and sigma for 1-3 distances of 0.01
 C41, C42
 with sigma for 1-2 distances of 0.01 and sigma for 1-3 distances of 0.01
 C40, C41
 with sigma for 1-2 distances of 0.01 and sigma for 1-3 distances of 0.01
 C40, C39
 with sigma for 1-2 distances of 0.01 and sigma for 1-3 distances of 0.01
3. Others
 Fixed Sof: H71A(0.5) H71B(0.5)
4.a Ternary CH refined with riding coordinates:
 C59(H59), C64(H64)
4.b Secondary CH2 refined with riding coordinates:
 C60(H60A,H60B), C61(H61A,H61B), C62(H62A,H62B), C63(H63A,H63B), C65(H65A,
 H65B), C66(H66A,H66B), C67(H67A,H67B), C68(H68A,H68B), C71(H71A,H71B)
4.c Aromatic/amide H refined with riding coordinates:
 C3(H3), C4(H4), C7(H7), C8(H8), C9(H9), C10(H10), C2(H2), C11(H11), C12(H12),
 C13(H13), C14(H14), C15(H15), C17(H17), C18(H18), C19(H19), C20(H20), C21(H21),
  C23(H23), C24(H24), C25(H25), C26(H26), C27(H27), C31(H31), C32(H32),
 C33(H33), C39(H39), C40(H40), C41(H41), C45(H45), C46(H46), C47(H47), C53(H53),
  C54(H54), C55(H55), C72(H72), C73(H73), C74(H74)
4.d Idealised Me refined as rotating group:
 C35(H35A,H35B,H35C), C36(H36A,H36B,H36C), C49(H49A,H49B,H49C), C50(H50A,H50B,
 H50C), C57(H57A,H57B,H57C), C58(H58A,H58B,H58C)
;
_smtbx_masks_void_probe_radius 1.2
_smtbx_masks_void_truncation_radius 1.2
_olex2_submission_special_instructions 'No special instructions were received'

loop_
_space_group_symop_operation_xyz
'x, y, z'
'-x, y, -z+1/2'
'x+1/2, y+1/2, z'
'-x+1/2, y+1/2, -z+1/2'
'-x, -y, -z'
'x, -y, z-1/2'
'-x+1/2, -y+1/2, -z'
'x+1/2, -y+1/2, z-1/2'

loop_
_atom_site_label
_atom_site_type_symbol
_atom_site_fract_x
_atom_site_fract_y
_atom_site_fract_z
_atom_site_U_iso_or_equiv
_atom_site_adp_type
_atom_site_occupancy
_atom_site_site_symmetry_order
_atom_site_calc_flag
_atom_site_refinement_flags_posn
_atom_site_refinement_flags_adp
_atom_site_refinement_flags_occupancy
_atom_site_disorder_assembly
_atom_site_disorder_group
Au1 Au 0.02207(2) 0.79905(2) 0.03071(2) 0.04152(8) Uani 1 1 d . . . . .
Rh1 Rh -0.05976(2) 0.86403(2) -0.02934(2) 0.03579(10) Uani 1 1 d . . . . .
P1 P -0.12885(6) 0.81447(5) -0.01226(5) 0.0372(3) Uani 1 1 d . . . . .
P3 P 0.09445(6) 0.75876(6) 0.09997(5) 0.0486(3) Uani 1 1 d . . . . .
C1 C -0.0743(2) 0.8230(2) -0.0908(2) 0.0467(12) Uani 1 1 d . . . . .
C3 C 0.0167(2) 0.9217(2) 0.0049(2) 0.0481(12) Uani 1 1 d . . . . .
H3 H 0.057419 0.910304 0.021424 0.058 Uiso 1 1 calc R U . . .
C4 C -0.0239(2) 0.9294(2) 0.0296(2) 0.0471(12) Uani 1 1 d . . . . .
H4 H -0.017335 0.919561 0.063957 0.056 Uiso 1 1 calc R U . . .
C5 C -0.0770(2) 0.95472(18) -0.0070(2) 0.0478(12) Uani 1 1 d . . . . .
C7 C -0.1288(3) 0.9752(2) -0.0028(3) 0.0615(15) Uani 1 1 d . . . . .
H7 H -0.134202 0.973535 0.028883 0.074 Uiso 1 1 calc R U . . .
C8 C -0.1729(3) 0.9984(3) -0.0469(4) 0.081(2) Uani 1 1 d . . . . .
H8 H -0.208671 1.012484 -0.045055 0.097 Uiso 1 1 calc R U . . .
C9 C -0.1652(3) 1.0012(2) -0.0932(3) 0.078(2) Uani 1 1 d . . . . .
H9 H -0.195666 1.017627 -0.122157 0.094 Uiso 1 1 calc R U . . .
C10 C -0.1151(3) 0.9812(2) -0.0984(3) 0.0690(18) Uani 1 1 d . . . . .
H10 H -0.110722 0.983361 -0.130413 0.083 Uiso 1 1 calc R U . . .
C6 C -0.0698(2) 0.95696(19) -0.0550(2) 0.0510(13) Uani 1 1 d . . . . .
C2 C -0.0123(2) 0.93334(19) -0.0471(2) 0.0488(12) Uani 1 1 d . . . . .
H2 H 0.003038 0.926874 -0.072919 0.059 Uiso 1 1 calc R U . . .
C28 C -0.1229(2) 0.80465(19) 0.0541(2) 0.0422(11) Uani 1 1 d . . . . .
C11 C -0.1060(3) 0.8463(2) 0.0883(2) 0.0597(15) Uani 1 1 d . . . . .
H11 H -0.095453 0.879996 0.077974 0.072 Uiso 1 1 calc R U . . .
C12 C -0.1040(3) 0.8405(3) 0.1377(3) 0.0730(18) Uani 1 1 d . . . . .
H12 H -0.093132 0.870387 0.160631 0.088 Uiso 1 1 calc R U . . .
C13 C -0.1177(3) 0.7918(2) 0.1539(2) 0.0642(17) Uani 1 1 d . . . . .
H13 H -0.115297 0.787593 0.188140 0.077 Uiso 1 1 calc R U . . .
C14 C -0.1349(3) 0.7498(2) 0.1202(2) 0.0587(15) Uani 1 1 d . . . . .
H14 H -0.144813 0.716062 0.130914 0.070 Uiso 1 1 calc R U . . .
C15 C -0.1379(2) 0.7557(2) 0.0701(2) 0.0474(12) Uani 1 1 d . . . . .
H15 H -0.150403 0.726263 0.046742 0.057 Uiso 1 1 calc R U . . .
C16 C -0.2018(2) 0.84850(18) -0.04248(19) 0.0396(10) Uani 1 1 d . . . . .
C17 C -0.2418(3) 0.8525(2) -0.0186(2) 0.0537(13) Uani 1 1 d . . . . .
H17 H -0.231798 0.837032 0.014580 0.064 Uiso 1 1 calc R U . . .
C18 C -0.2967(3) 0.8787(3) -0.0424(3) 0.0675(17) Uani 1 1 d . . . . .
H18 H -0.324221 0.880430 -0.025803 0.081 Uiso 1 1 calc R U . . .
C19 C -0.3110(3) 0.9021(2) -0.0896(3) 0.0616(15) Uani 1 1 d . . . . .
H19 H -0.348100 0.920691 -0.105522 0.074 Uiso 1 1 calc R U . . .
C20 C -0.2720(3) 0.8986(3) -0.1138(2) 0.0650(16) Uani 1 1 d . . . . .
H20 H -0.282119 0.914644 -0.146691 0.078 Uiso 1 1 calc R U . . .
C21 C -0.2175(2) 0.8718(2) -0.0906(2) 0.0535(13) Uani 1 1 d . . . . .
H21 H -0.190783 0.869379 -0.108006 0.064 Uiso 1 1 calc R U . . .
C22 C -0.1439(2) 0.74607(19) -0.03941(19) 0.0416(11) Uani 1 1 d . . . . .
C23 C -0.2014(3) 0.7289(2) -0.0687(2) 0.0528(13) Uani 1 1 d . . . . .
H23 H -0.234216 0.753305 -0.076395 0.063 Uiso 1 1 calc R U . . .
C24 C -0.2120(3) 0.6765(2) -0.0872(3) 0.0618(16) Uani 1 1 d . . . . .
H24 H -0.251744 0.665240 -0.107984 0.074 Uiso 1 1 calc R U . . .
C25 C -0.1651(3) 0.6408(2) -0.0755(3) 0.0663(17) Uani 1 1 d . . . . .
H25 H -0.172403 0.604818 -0.087969 0.080 Uiso 1 1 calc R U . . .
C26 C -0.1074(3) 0.6571(2) -0.0457(3) 0.0669(17) Uani 1 1 d . . . . .
H26 H -0.074919 0.632292 -0.037132 0.080 Uiso 1 1 calc R U . . .
C27 C -0.0970(3) 0.7101(2) -0.0283(3) 0.0557(14) Uani 1 1 d . . . . .
H27 H -0.057044 0.721676 -0.008482 0.067 Uiso 1 1 calc R U . . .
N1 N -0.0842(2) 0.8034(2) -0.13065(17) 0.0552(12) Uani 1 1 d . . . . .
C29 C -0.0852(3) 0.7892(3) -0.1789(2) 0.0666(18) Uani 1 1 d . . . . .
C30 C -0.0923(3) 0.8327(3) -0.2142(2) 0.079(2) Uani 1 1 d . . . . .
C31 C -0.0883(4) 0.8187(5) -0.2603(3) 0.114(4) Uani 1 1 d . . . . .
H31 H -0.091558 0.845640 -0.285214 0.136 Uiso 1 1 calc R U . . .
C32 C -0.0791(5) 0.7630(6) -0.2704(4) 0.128(4) Uani 1 1 d . . . . .
H32 H -0.074963 0.753879 -0.301627 0.153 Uiso 1 1 calc R U . . .
C33 C 0.0640(3) 0.7660(3) -0.0893(2) 0.081(2) Uani 1 1 d . . . . .
H33 H 0.038817 0.746336 -0.118673 0.097 Uiso 1 1 calc R U . . .
C34 C -0.0802(3) 0.7356(3) -0.1905(3) 0.078(2) Uani 1 1 d . . . . .
C35 C -0.0794(5) 0.6921(3) -0.1546(3) 0.098(3) Uani 1 1 d . . . . .
H35A H -0.050367 0.701034 -0.119972 0.148 Uiso 1 1 calc R U . . .
H35B H -0.067683 0.658175 -0.165990 0.148 Uiso 1 1 calc R U . . .
H35C H -0.119603 0.688269 -0.154060 0.148 Uiso 1 1 calc R U . . .
C36 C -0.1028(5) 0.8884(3) -0.2013(3) 0.104(3) Uani 1 1 d . . . . .
H36A H -0.134292 0.888415 -0.187409 0.155 Uiso 1 1 calc R U . . .
H36B H -0.115673 0.910771 -0.232464 0.155 Uiso 1 1 calc R U . . .
H36C H -0.065512 0.903085 -0.175559 0.155 Uiso 1 1 calc R U . . .
C37 C 0.1663(3) 0.7382(3) 0.0957(2) 0.0622(17) Uani 1 1 d . . . . .
C38 C 0.1712(3) 0.7392(3) 0.0475(2) 0.0656(17) Uani 1 1 d . . . . .
C39 C 0.2186(5) 0.7139(4) 0.0411(3) 0.127(4) Uani 1 1 d . U . . .
H39 H 0.219495 0.711964 0.007690 0.152 Uiso 1 1 calc R U . . .
C40 C 0.2642(6) 0.6916(7) 0.0817(5) 0.231(10) Uani 1 1 d . U . . .
H40 H 0.296742 0.674393 0.076702 0.277 Uiso 1 1 calc R U . . .
C41 C 0.2631(5) 0.6939(6) 0.1307(4) 0.193(8) Uani 1 1 d . U . . .
H41 H 0.296178 0.680346 0.159413 0.232 Uiso 1 1 calc R U . . .
C42 C 0.2145(4) 0.7158(4) 0.1376(3) 0.100(3) Uani 1 1 d . U . . .
C43 C 0.2228(4) 0.7193(6) 0.1941(4) 0.115(4) Uani 1 1 d . . . . .
C44 C 0.2084(4) 0.6674(5) 0.2154(3) 0.109(4) Uani 1 1 d . . . . .
C45 C 0.2176(5) 0.6712(7) 0.2678(4) 0.148(6) Uani 1 1 d . . . . .
H45 H 0.209042 0.640920 0.284552 0.178 Uiso 1 1 calc R U . . .
C46 C 0.2390(6) 0.7183(8) 0.2954(4) 0.142(6) Uani 1 1 d . . . . .
H46 H 0.242688 0.719575 0.330231 0.171 Uiso 1 1 calc R U . . .
C47 C 0.2545(5) 0.7617(7) 0.2757(5) 0.148(6) Uani 1 1 d . . . . .
H47 H 0.270421 0.792155 0.297263 0.178 Uiso 1 1 calc R U . . .
C48 C 0.2480(5) 0.7640(7) 0.2234(5) 0.141(5) Uani 1 1 d . . . . .
C49 C 0.1910(5) 0.6167(5) 0.1872(4) 0.138(5) Uani 1 1 d . . . . .
H49A H 0.173645 0.624087 0.150134 0.207 Uiso 1 1 calc R U . . .
H49B H 0.161068 0.598329 0.197105 0.207 Uiso 1 1 calc R U . . .
H49C H 0.226533 0.593603 0.195479 0.207 Uiso 1 1 calc R U . . .
C50 C 0.2690(5) 0.8089(6) 0.1989(6) 0.162(6) Uani 1 1 d . . . . .
H50A H 0.310286 0.801554 0.201994 0.243 Uiso 1 1 calc R U . . .
H50B H 0.268142 0.843013 0.216176 0.243 Uiso 1 1 calc R U . . .
H50C H 0.242468 0.811528 0.162346 0.243 Uiso 1 1 calc R U . . .
C51 C 0.1308(2) 0.7679(2) -0.0002(2) 0.0470(12) Uani 1 1 d . . . . .
C52 C 0.0934(4) 0.7391(3) -0.0434(3) 0.0706(18) Uani 1 1 d . . . . .
C53 C -0.0762(4) 0.7237(4) -0.2364(3) 0.105(3) Uani 1 1 d . . . . .
H53 H -0.071408 0.687246 -0.244497 0.126 Uiso 1 1 calc R U . . .
C54 C 0.0703(3) 0.8210(4) -0.0933(2) 0.074(2) Uani 1 1 d . . . . .
H54 H 0.049211 0.838929 -0.125024 0.089 Uiso 1 1 calc R U . . .
C55 C 0.1069(3) 0.8492(2) -0.0516(2) 0.0571(15) Uani 1 1 d . . . . .
H55 H 0.110954 0.887079 -0.054275 0.068 Uiso 1 1 calc R U . . .
C56 C 0.1391(2) 0.8229(2) -0.0042(2) 0.0464(12) Uani 1 1 d . . . . .
C57 C 0.0870(6) 0.6786(3) -0.0405(4) 0.141(5) Uani 1 1 d . . . . .
H57A H 0.045501 0.667997 -0.061744 0.211 Uiso 1 1 calc R U . . .
H57B H 0.096483 0.667991 -0.004640 0.211 Uiso 1 1 calc R U . . .
H57C H 0.114704 0.660493 -0.053154 0.211 Uiso 1 1 calc R U . . .
C58 C 0.1832(3) 0.8537(3) 0.0398(3) 0.0682(17) Uani 1 1 d . . . . .
H58A H 0.168144 0.856778 0.067351 0.102 Uiso 1 1 calc R U . . .
H58B H 0.188538 0.889893 0.028073 0.102 Uiso 1 1 calc R U . . .
H58C H 0.221945 0.834771 0.052764 0.102 Uiso 1 1 calc R U . . .
C59 C 0.1102(3) 0.8057(3) 0.1543(2) 0.0656(18) Uani 1 1 d . . . . .
H59 H 0.147332 0.792750 0.183218 0.079 Uiso 1 1 calc R U . . .
C60 C 0.1196(4) 0.8626(3) 0.1446(3) 0.0737(19) Uani 1 1 d . . . . .
H60A H 0.089923 0.874193 0.110548 0.088 Uiso 1 1 calc R U . . .
H60B H 0.160637 0.868132 0.145442 0.088 Uiso 1 1 calc R U . . .
C61 C 0.1110(5) 0.8944(4) 0.1880(3) 0.100(3) Uani 1 1 d . . . . .
H61A H 0.150495 0.903282 0.215447 0.120 Uiso 1 1 calc R U . . .
H61B H 0.089036 0.928501 0.174510 0.120 Uiso 1 1 calc R U . . .
C62 C 0.0772(8) 0.8607(4) 0.2077(5) 0.177(7) Uani 1 1 d . . . . .
H62A H 0.040532 0.879871 0.206281 0.212 Uiso 1 1 calc R U . . .
H62B H 0.101567 0.851381 0.244028 0.212 Uiso 1 1 calc R U . . .
C63 C 0.0594(5) 0.8084(3) 0.1745(4) 0.104(3) Uani 1 1 d . . . . .
H63A H 0.059511 0.776445 0.195597 0.125 Uiso 1 1 calc R U . . .
H63B H 0.019363 0.811917 0.145955 0.125 Uiso 1 1 calc R U . . .
C64 C 0.0676(3) 0.6953(2) 0.1172(3) 0.0644(17) Uani 1 1 d . . . . .
H64 H 0.096675 0.683612 0.151995 0.077 Uiso 1 1 calc R U . . .
C65 C 0.0611(4) 0.6507(3) 0.0792(3) 0.081(2) Uani 1 1 d . . . . .
H65A H 0.100793 0.635711 0.083293 0.098 Uiso 1 1 calc R U . . .
H65B H 0.039846 0.663280 0.043345 0.098 Uiso 1 1 calc R U . . .
C66 C 0.0239(5) 0.6095(3) 0.0939(4) 0.110(3) Uani 1 1 d . . . . .
H66A H 0.003482 0.584439 0.064959 0.132 Uiso 1 1 calc R U . . .
H66B H 0.049552 0.588338 0.124312 0.132 Uiso 1 1 calc R U . . .
C67 C -0.0209(4) 0.6423(4) 0.1059(4) 0.102(3) Uani 1 1 d . . . . .
H67A H -0.027314 0.626821 0.135776 0.123 Uiso 1 1 calc R U . . .
H67B H -0.060008 0.642822 0.075973 0.123 Uiso 1 1 calc R U . . .
C68 C 0.0043(3) 0.6989(3) 0.1181(3) 0.083(2) Uani 1 1 d . . . . .
H68A H 0.006548 0.710481 0.152440 0.099 Uiso 1 1 calc R U . . .
H68B H -0.021029 0.724856 0.091927 0.099 Uiso 1 1 calc R U . . .
C71 C 0.000000 0.5849(6) 0.250000 0.125(5) Uani 1 2 d S T P . .
H71A H -0.008271 0.561065 0.219808 0.150 Uiso 0.5 1 calc R U P . .
H71B H 0.008271 0.561066 0.280193 0.150 Uiso 0.5 1 calc R U P . .
C72 C 0.0532(5) 0.6125(4) 0.2577(4) 0.102(3) Uani 1 1 d . . . . .
H72 H 0.089293 0.593294 0.263149 0.123 Uiso 1 1 calc R U . . .
C73 C 0.0525(4) 0.6678(3) 0.2573(3) 0.082(2) Uani 1 1 d . . . . .
H73 H 0.088149 0.687350 0.262124 0.098 Uiso 1 1 calc R U . . .
C74 C 0.000000 0.6949(4) 0.250000 0.079(3) Uani 1 2 d S T P . .
H74 H 0.000001 0.733289 0.250002 0.095 Uiso 1 2 calc R U P . .

loop_
_atom_site_aniso_label
_atom_site_aniso_U_11
_atom_site_aniso_U_22
_atom_site_aniso_U_33
_atom_site_aniso_U_23
_atom_site_aniso_U_13
_atom_site_aniso_U_12
Au1 0.04856(13) 0.04204(12) 0.03945(12) 0.01016(8) 0.02311(9) 0.01064(8)
Rh1 0.0416(2) 0.03148(19) 0.0364(2) 0.00545(14) 0.01738(16) -0.00039(14)
P1 0.0460(7) 0.0333(6) 0.0377(6) 0.0036(5) 0.0222(6) 0.0002(5)
P3 0.0542(8) 0.0583(8) 0.0429(7) 0.0174(6) 0.0292(6) 0.0245(6)
C1 0.049(3) 0.052(3) 0.043(3) 0.012(2) 0.022(2) -0.012(2)
C3 0.042(3) 0.037(3) 0.062(3) 0.003(2) 0.017(2) -0.003(2)
C4 0.050(3) 0.040(3) 0.048(3) -0.003(2) 0.016(2) -0.005(2)
C5 0.048(3) 0.026(2) 0.066(3) -0.001(2) 0.019(3) -0.001(2)
C7 0.059(3) 0.042(3) 0.087(5) -0.009(3) 0.032(3) 0.001(3)
C8 0.061(4) 0.044(3) 0.131(7) 0.001(4) 0.030(4) 0.011(3)
C9 0.067(4) 0.045(3) 0.098(6) 0.021(3) 0.005(4) 0.007(3)
C10 0.081(4) 0.040(3) 0.070(4) 0.018(3) 0.012(3) -0.003(3)
C6 0.056(3) 0.030(2) 0.061(3) 0.010(2) 0.016(3) -0.007(2)
C2 0.062(3) 0.033(2) 0.057(3) 0.009(2) 0.030(3) -0.009(2)
C28 0.050(3) 0.042(3) 0.041(3) 0.004(2) 0.024(2) 0.006(2)
C11 0.091(4) 0.050(3) 0.051(3) 0.001(3) 0.042(3) 0.000(3)
C12 0.110(6) 0.061(4) 0.063(4) -0.006(3) 0.049(4) 0.001(4)
C13 0.094(5) 0.065(4) 0.049(3) 0.009(3) 0.045(3) 0.013(3)
C14 0.075(4) 0.057(3) 0.058(3) 0.016(3) 0.042(3) 0.009(3)
C15 0.059(3) 0.044(3) 0.046(3) 0.010(2) 0.027(3) 0.004(2)
C16 0.041(3) 0.031(2) 0.046(3) 0.001(2) 0.016(2) -0.0047(19)
C17 0.059(3) 0.049(3) 0.061(3) 0.009(3) 0.032(3) 0.008(3)
C18 0.067(4) 0.070(4) 0.076(4) 0.008(3) 0.039(3) 0.019(3)
C19 0.055(3) 0.045(3) 0.082(4) 0.006(3) 0.023(3) 0.012(3)
C20 0.061(4) 0.069(4) 0.057(4) 0.019(3) 0.013(3) 0.006(3)
C21 0.048(3) 0.064(3) 0.050(3) 0.008(3) 0.021(3) -0.003(3)
C22 0.060(3) 0.034(2) 0.042(3) 0.004(2) 0.032(2) -0.001(2)
C23 0.063(3) 0.049(3) 0.056(3) -0.010(3) 0.033(3) -0.008(3)
C24 0.070(4) 0.052(3) 0.075(4) -0.020(3) 0.042(3) -0.013(3)
C25 0.096(5) 0.037(3) 0.084(5) -0.011(3) 0.055(4) -0.012(3)
C26 0.086(5) 0.038(3) 0.095(5) 0.002(3) 0.055(4) 0.005(3)
C27 0.060(3) 0.040(3) 0.077(4) 0.003(3) 0.038(3) -0.005(2)
N1 0.067(3) 0.073(3) 0.031(2) -0.004(2) 0.025(2) -0.018(2)
C29 0.073(4) 0.092(5) 0.043(3) -0.020(3) 0.031(3) -0.035(4)
C30 0.090(5) 0.109(6) 0.041(3) 0.005(4) 0.028(3) -0.031(4)
C31 0.116(7) 0.176(10) 0.055(5) 0.003(6) 0.040(5) -0.057(7)
C32 0.120(8) 0.213(13) 0.073(6) -0.058(8) 0.062(6) -0.051(8)
C33 0.097(5) 0.112(6) 0.043(3) -0.012(4) 0.035(4) -0.038(5)
C34 0.096(5) 0.090(5) 0.061(4) -0.026(4) 0.045(4) -0.031(4)
C35 0.137(8) 0.078(5) 0.092(6) -0.026(4) 0.058(6) -0.020(5)
C36 0.134(8) 0.092(6) 0.073(5) 0.022(4) 0.028(5) -0.021(5)
C37 0.078(4) 0.070(4) 0.060(4) 0.026(3) 0.050(3) 0.041(3)
C38 0.078(4) 0.072(4) 0.066(4) 0.027(3) 0.049(3) 0.037(3)
C39 0.153(8) 0.174(9) 0.102(6) 0.077(6) 0.103(6) 0.118(8)
C40 0.220(13) 0.39(2) 0.156(9) 0.176(12) 0.158(10) 0.259(15)
C41 0.163(10) 0.345(18) 0.119(7) 0.134(10) 0.106(8) 0.205(12)
C42 0.096(6) 0.153(8) 0.073(5) 0.062(5) 0.057(4) 0.083(6)
C43 0.090(6) 0.204(11) 0.069(5) 0.066(6) 0.050(5) 0.105(7)
C44 0.101(6) 0.179(10) 0.066(5) 0.060(6) 0.052(5) 0.090(7)
C45 0.128(9) 0.261(17) 0.072(6) 0.073(9) 0.058(6) 0.108(11)
C46 0.118(9) 0.248(18) 0.067(7) 0.020(9) 0.042(6) 0.078(11)
C47 0.102(8) 0.222(16) 0.101(9) 0.008(9) 0.018(7) 0.085(10)
C48 0.086(7) 0.227(16) 0.104(9) 0.021(10) 0.030(6) 0.090(9)
C49 0.173(11) 0.149(9) 0.109(8) 0.062(7) 0.074(8) 0.111(9)
C50 0.098(8) 0.179(13) 0.202(15) 0.067(11) 0.051(9) 0.062(8)
C51 0.059(3) 0.051(3) 0.044(3) 0.003(2) 0.034(3) 0.008(2)
C52 0.107(5) 0.061(4) 0.063(4) -0.011(3) 0.054(4) -0.016(4)
C53 0.136(8) 0.128(7) 0.070(5) -0.042(5) 0.060(5) -0.043(6)
C54 0.054(4) 0.128(6) 0.045(3) 0.025(4) 0.024(3) 0.010(4)
C55 0.059(3) 0.052(3) 0.073(4) 0.022(3) 0.041(3) 0.012(3)
C56 0.049(3) 0.053(3) 0.050(3) 0.007(2) 0.034(3) 0.006(2)
C57 0.265(15) 0.067(5) 0.117(8) -0.029(5) 0.104(9) -0.050(7)
C58 0.070(4) 0.072(4) 0.071(4) -0.003(3) 0.037(3) -0.014(3)
C59 0.074(4) 0.084(4) 0.043(3) 0.016(3) 0.028(3) 0.041(3)
C60 0.092(5) 0.083(5) 0.054(4) -0.003(3) 0.038(4) 0.010(4)
C61 0.138(8) 0.091(6) 0.087(6) -0.017(5) 0.062(6) 0.017(5)
C62 0.37(2) 0.089(7) 0.182(12) -0.012(7) 0.225(15) 0.010(9)
C63 0.162(9) 0.088(5) 0.114(7) 0.014(5) 0.109(7) 0.031(5)
C64 0.075(4) 0.067(4) 0.066(4) 0.032(3) 0.043(3) 0.027(3)
C65 0.100(5) 0.066(4) 0.086(5) 0.025(4) 0.044(4) 0.013(4)
C66 0.138(8) 0.069(5) 0.134(8) 0.037(5) 0.067(7) 0.013(5)
C67 0.097(6) 0.114(7) 0.106(7) 0.046(5) 0.049(5) 0.001(5)
C68 0.076(5) 0.100(6) 0.090(5) 0.048(4) 0.052(4) 0.023(4)
C71 0.178(17) 0.089(9) 0.099(10) 0.000 0.044(11) 0.000
C72 0.118(7) 0.082(6) 0.106(7) 0.002(5) 0.043(6) 0.020(5)
C73 0.105(6) 0.084(5) 0.065(4) -0.002(4) 0.043(4) -0.006(4)
C74 0.115(9) 0.068(6) 0.074(7) 0.000 0.059(7) 0.000

loop_
_atom_type_symbol
_atom_type_description
_atom_type_scat_dispersion_real
_atom_type_scat_dispersion_imag
_atom_type_scat_source
C C 0.0033 0.0016 'International Tables Vol C Tables 4.2.6.8 and 6.1.1.4'
H H 0.0000 0.0000 'International Tables Vol C Tables 4.2.6.8 and 6.1.1.4'
Au Au -2.0133 8.8022 'International Tables Vol C Tables 4.2.6.8 and 6.1.1.4'
N N 0.0061 0.0033 'International Tables Vol C Tables 4.2.6.8 and 6.1.1.4'
P P 0.1023 0.0942 'International Tables Vol C Tables 4.2.6.8 and 6.1.1.4'
Rh Rh -1.1178 0.9187 'International Tables Vol C Tables 4.2.6.8 and 6.1.1.4'

loop_
_geom_angle_atom_site_label_1
_geom_angle_atom_site_label_2
_geom_angle_atom_site_label_3
_geom_angle
_geom_angle_site_symmetry_1
_geom_angle_site_symmetry_3
_geom_angle_publ_flag
P3 Au1 Rh1 164.36(4) . . ?
P1 Rh1 Au1 87.75(3) . . ?
P1 Rh1 C5 103.55(13) . . ?
P1 Rh1 C6 126.05(14) . . ?
C1 Rh1 Au1 94.91(16) . . ?
C1 Rh1 P1 90.77(14) . . ?
C1 Rh1 C3 124.0(2) . . ?
C1 Rh1 C4 159.2(2) . . ?
C1 Rh1 C5 137.6(2) . . ?
C1 Rh1 C6 105.9(2) . . ?
C1 Rh1 C2 97.8(2) . . ?
C3 Rh1 Au1 79.88(13) . . ?
C3 Rh1 P1 143.70(15) . . ?
C3 Rh1 C4 36.94(19) . . ?
C3 Rh1 C5 59.23(18) . . ?
C3 Rh1 C6 59.06(19) . . ?
C4 Rh1 Au1 89.35(13) . . ?
C4 Rh1 P1 109.77(14) . . ?
C4 Rh1 C5 35.79(18) . . ?
C4 Rh1 C6 59.60(19) . . ?
C5 Rh1 Au1 124.85(13) . . ?
C6 Rh1 Au1 138.90(13) . . ?
C6 Rh1 C5 34.61(19) . . ?
C2 Rh1 Au1 107.34(14) . . ?
C2 Rh1 P1 161.82(15) . . ?
C2 Rh1 C3 36.3(2) . . ?
C2 Rh1 C4 61.6(2) . . ?
C2 Rh1 C5 59.67(19) . . ?
C2 Rh1 C6 36.01(19) . . ?
C28 P1 Rh1 121.00(18) . . ?
C28 P1 C22 103.1(2) . . ?
C16 P1 Rh1 107.65(15) . . ?
C16 P1 C28 102.5(2) . . ?
C16 P1 C22 103.4(2) . . ?
C22 P1 Rh1 117.00(15) . . ?
C37 P3 Au1 119.22(18) . . ?
C59 P3 Au1 106.09(19) . . ?
C59 P3 C37 109.4(3) . . ?
C64 P3 Au1 111.7(2) . . ?
C64 P3 C37 102.5(3) . . ?
C64 P3 C59 107.4(3) . . ?
N1 C1 Rh1 172.8(5) . . ?
Rh1 C3 H3 123.0 . . ?
C4 C3 Rh1 71.7(3) . . ?
C4 C3 H3 125.4 . . ?
C2 C3 Rh1 71.5(3) . . ?
C2 C3 H3 125.4 . . ?
C2 C3 C4 109.2(5) . . ?
Rh1 C4 H4 115.8 . . ?
C3 C4 Rh1 71.4(3) . . ?
C3 C4 H4 126.3 . . ?
C3 C4 C5 107.4(5) . . ?
C5 C4 Rh1 78.7(3) . . ?
C5 C4 H4 126.3 . . ?
C4 C5 Rh1 65.5(3) . . ?
C7 C5 Rh1 127.7(4) . . ?
C7 C5 C4 132.3(6) . . ?
C7 C5 C6 120.6(5) . . ?
C6 C5 Rh1 72.1(3) . . ?
C6 C5 C4 107.1(5) . . ?
C5 C7 H7 121.1 . . ?
C5 C7 C8 117.8(6) . . ?
C8 C7 H7 121.1 . . ?
C7 C8 H8 119.3 . . ?
C9 C8 C7 121.4(7) . . ?
C9 C8 H8 119.3 . . ?
C8 C9 H9 119.1 . . ?
C10 C9 C8 121.9(6) . . ?
C10 C9 H9 119.1 . . ?
C9 C10 H10 120.6 . . ?
C9 C10 C6 118.7(7) . . ?
C6 C10 H10 120.6 . . ?
C5 C6 Rh1 73.3(3) . . ?
C5 C6 C2 107.4(5) . . ?
C10 C6 Rh1 128.3(4) . . ?
C10 C6 C5 119.7(6) . . ?
C10 C6 C2 132.9(6) . . ?
C2 C6 Rh1 65.4(3) . . ?
Rh1 C2 H2 115.4 . . ?
C3 C2 Rh1 72.2(3) . . ?
C3 C2 C6 108.1(5) . . ?
C3 C2 H2 126.0 . . ?
C6 C2 Rh1 78.5(3) . . ?
C6 C2 H2 126.0 . . ?
C11 C28 P1 120.3(4) . . ?
C11 C28 C15 118.4(5) . . ?
C15 C28 P1 121.3(4) . . ?
C28 C11 H11 119.4 . . ?
C28 C11 C12 121.2(6) . . ?
C12 C11 H11 119.4 . . ?
C11 C12 H12 119.8 . . ?
C13 C12 C11 120.5(6) . . ?
C13 C12 H12 119.8 . . ?
C12 C13 H13 120.4 . . ?
C14 C13 C12 119.2(6) . . ?
C14 C13 H13 120.4 . . ?
C13 C14 H14 119.7 . . ?
C13 C14 C15 120.5(5) . . ?
C15 C14 H14 119.7 . . ?
C28 C15 C14 120.3(5) . . ?
C28 C15 H15 119.9 . . ?
C14 C15 H15 119.9 . . ?
C17 C16 P1 122.2(4) . . ?
C17 C16 C21 118.1(5) . . ?
C21 C16 P1 119.7(4) . . ?
C16 C17 H17 119.6 . . ?
C16 C17 C18 120.9(5) . . ?
C18 C17 H17 119.6 . . ?
C17 C18 H18 120.0 . . ?
C19 C18 C17 120.1(6) . . ?
C19 C18 H18 120.0 . . ?
C18 C19 H19 120.1 . . ?
C20 C19 C18 119.9(6) . . ?
C20 C19 H19 120.1 . . ?
C19 C20 H20 119.8 . . ?
C19 C20 C21 120.5(6) . . ?
C21 C20 H20 119.8 . . ?
C16 C21 C20 120.6(5) . . ?
C16 C21 H21 119.7 . . ?
C20 C21 H21 119.7 . . ?
C23 C22 P1 121.6(4) . . ?
C27 C22 P1 119.4(4) . . ?
C27 C22 C23 119.0(5) . . ?
C22 C23 H23 119.7 . . ?
C22 C23 C24 120.6(6) . . ?
C24 C23 H23 119.7 . . ?
C23 C24 H24 120.0 . . ?
C25 C24 C23 120.0(6) . . ?
C25 C24 H24 120.0 . . ?
C24 C25 H25 119.9 . . ?
C24 C25 C26 120.1(5) . . ?
C26 C25 H25 119.9 . . ?
C25 C26 H26 120.2 . . ?
C25 C26 C27 119.6(6) . . ?
C27 C26 H26 120.2 . . ?
C22 C27 C26 120.7(6) . . ?
C22 C27 H27 119.6 . . ?
C26 C27 H27 119.6 . . ?
C1 N1 C29 165.5(5) . . ?
N1 C29 C30 116.0(6) . . ?
C34 C29 N1 120.1(6) . . ?
C34 C29 C30 123.9(6) . . ?
C29 C30 C36 121.3(6) . . ?
C31 C30 C29 115.4(8) . . ?
C31 C30 C36 123.3(8) . . ?
C30 C31 H31 120.1 . . ?
C30 C31 C32 119.9(9) . . ?
C32 C31 H31 120.1 . . ?
C31 C32 H32 119.4 . . ?
C53 C32 C31 121.3(8) . . ?
C53 C32 H32 119.4 . . ?
C52 C33 H33 119.3 . . ?
C54 C33 H33 119.3 . . ?
C54 C33 C52 121.5(6) . . ?
C29 C34 C35 121.3(6) . . ?
C53 C34 C29 118.4(8) . . ?
C53 C34 C35 120.3(8) . . ?
C34 C35 H35A 109.5 . . ?
C34 C35 H35B 109.5 . . ?
C34 C35 H35C 109.5 . . ?
H35A C35 H35B 109.5 . . ?
H35A C35 H35C 109.5 . . ?
H35B C35 H35C 109.5 . . ?
C30 C36 H36A 109.5 . . ?
C30 C36 H36B 109.5 . . ?
C30 C36 H36C 109.5 . . ?
H36A C36 H36B 109.5 . . ?
H36A C36 H36C 109.5 . . ?
H36B C36 H36C 109.5 . . ?
C38 C37 P3 119.3(5) . . ?
C38 C37 C42 117.6(5) . . ?
C42 C37 P3 122.8(4) . . ?
C37 C38 C51 127.2(5) . . ?
C39 C38 C37 120.3(6) . . ?
C39 C38 C51 112.4(5) . . ?
C38 C39 H39 119.5 . . ?
C40 C39 C38 121.0(7) . . ?
C40 C39 H39 119.5 . . ?
C39 C40 H40 120.1 . . ?
C39 C40 C41 119.9(7) . . ?
C41 C40 H40 120.1 . . ?
C40 C41 H41 119.9 . . ?
C42 C41 C40 120.3(8) . . ?
C42 C41 H41 119.9 . . ?
C37 C42 C43 125.6(6) . . ?
C41 C42 C37 120.6(7) . . ?
C41 C42 C43 113.4(7) . . ?
C44 C43 C42 114.0(11) . . ?
C48 C43 C42 121.3(12) . . ?
C48 C43 C44 124.3(10) . . ?
C45 C44 C43 113.0(12) . . ?
C45 C44 C49 121.6(11) . . ?
C49 C44 C43 125.3(8) . . ?
C44 C45 H45 119.4 . . ?
C46 C45 C44 121.2(13) . . ?
C46 C45 H45 119.4 . . ?
C45 C46 H46 118.3 . . ?
C47 C46 C45 123.4(12) . . ?
C47 C46 H46 118.3 . . ?
C46 C47 H47 119.0 . . ?
C46 C47 C48 122.0(16) . . ?
C48 C47 H47 119.0 . . ?
C43 C48 C47 115.8(15) . . ?
C43 C48 C50 118.2(12) . . ?
C47 C48 C50 126.0(17) . . ?
C44 C49 H49A 109.5 . . ?
C44 C49 H49B 109.5 . . ?
C44 C49 H49C 109.5 . . ?
H49A C49 H49B 109.5 . . ?
H49A C49 H49C 109.5 . . ?
H49B C49 H49C 109.5 . . ?
C48 C50 H50A 109.5 . . ?
C48 C50 H50B 109.5 . . ?
C48 C50 H50C 109.5 . . ?
H50A C50 H50B 109.5 . . ?
H50A C50 H50C 109.5 . . ?
H50B C50 H50C 109.5 . . ?
C52 C51 C38 120.9(5) . . ?
C56 C51 C38 118.4(5) . . ?
C56 C51 C52 119.7(5) . . ?
C33 C52 C51 119.4(6) . . ?
C33 C52 C57 120.3(7) . . ?
C51 C52 C57 120.3(7) . . ?
C32 C53 C34 120.9(10) . . ?
C32 C53 H53 119.6 . . ?
C34 C53 H53 119.6 . . ?
C33 C54 H54 120.2 . . ?
C55 C54 C33 119.5(6) . . ?
C55 C54 H54 120.2 . . ?
C54 C55 H55 119.6 . . ?
C54 C55 C56 120.9(6) . . ?
C56 C55 H55 119.6 . . ?
C51 C56 C55 119.0(5) . . ?
C51 C56 C58 120.9(5) . . ?
C55 C56 C58 120.0(5) . . ?
C52 C57 H57A 109.5 . . ?
C52 C57 H57B 109.5 . . ?
C52 C57 H57C 109.5 . . ?
H57A C57 H57B 109.5 . . ?
H57A C57 H57C 109.5 . . ?
H57B C57 H57C 109.5 . . ?
C56 C58 H58A 109.5 . . ?
C56 C58 H58B 109.5 . . ?
C56 C58 H58C 109.5 . . ?
H58A C58 H58B 109.5 . . ?
H58A C58 H58C 109.5 . . ?
H58B C58 H58C 109.5 . . ?
P3 C59 H59 107.7 . . ?
C60 C59 P3 116.5(4) . . ?
C60 C59 H59 107.7 . . ?
C60 C59 C63 103.2(5) . . ?
C63 C59 P3 113.5(6) . . ?
C63 C59 H59 107.7 . . ?
C59 C60 H60A 110.7 . . ?
C59 C60 H60B 110.7 . . ?
C59 C60 C61 105.4(6) . . ?
H60A C60 H60B 108.8 . . ?
C61 C60 H60A 110.7 . . ?
C61 C60 H60B 110.7 . . ?
C60 C61 H61A 110.4 . . ?
C60 C61 H61B 110.4 . . ?
H61A C61 H61B 108.6 . . ?
C62 C61 C60 106.5(7) . . ?
C62 C61 H61A 110.4 . . ?
C62 C61 H61B 110.4 . . ?
C61 C62 H62A 109.9 . . ?
C61 C62 H62B 109.9 . . ?
C61 C62 C63 108.7(7) . . ?
H62A C62 H62B 108.3 . . ?
C63 C62 H62A 109.9 . . ?
C63 C62 H62B 109.9 . . ?
C59 C63 C62 100.7(8) . . ?
C59 C63 H63A 111.6 . . ?
C59 C63 H63B 111.6 . . ?
C62 C63 H63A 111.6 . . ?
C62 C63 H63B 111.6 . . ?
H63A C63 H63B 109.4 . . ?
P3 C64 H64 108.8 . . ?
C65 C64 P3 113.0(4) . . ?
C65 C64 H64 108.8 . . ?
C65 C64 C68 102.9(7) . . ?
C68 C64 P3 114.1(4) . . ?
C68 C64 H64 108.8 . . ?
C64 C65 H65A 111.3 . . ?
C64 C65 H65B 111.3 . . ?
C64 C65 C66 102.1(7) . . ?
H65A C65 H65B 109.2 . . ?
C66 C65 H65A 111.3 . . ?
C66 C65 H65B 111.3 . . ?
C65 C66 H66A 110.8 . . ?
C65 C66 H66B 110.8 . . ?
H66A C66 H66B 108.9 . . ?
C67 C66 C65 104.6(7) . . ?
C67 C66 H66A 110.8 . . ?
C67 C66 H66B 110.8 . . ?
C66 C67 H67A 110.3 . . ?
C66 C67 H67B 110.3 . . ?
C66 C67 C68 107.0(7) . . ?
H67A C67 H67B 108.6 . . ?
C68 C67 H67A 110.3 . . ?
C68 C67 H67B 110.3 . . ?
C64 C68 H68A 110.8 . . ?
C64 C68 H68B 110.8 . . ?
C67 C68 C64 104.9(6) . . ?
C67 C68 H68A 110.8 . . ?
C67 C68 H68B 110.8 . . ?
H68A C68 H68B 108.8 . . ?
H71A C71 H71B 106.7 . . ?
C72 C71 H71A 107.0 . . ?
C72 C71 H71A 107.0 2 . ?
C72 C71 H71B 107.0 . . ?
C72 C71 H71B 107.0 2 . ?
C72 C71 C72 121.3(13) 2 . ?
C71 C72 H72 120.6 . . ?
C73 C72 C71 118.7(10) . . ?
C73 C72 H72 120.6 . . ?
C72 C73 H73 120.0 . . ?
C72 C73 C74 119.9(9) . . ?
C74 C73 H73 120.0 . . ?
C73 C74 C73 121.4(10) 2 . ?
C73 C74 H74 119.3 . . ?
C73 C74 H74 119.3 2 . ?

loop_
_geom_bond_atom_site_label_1
_geom_bond_atom_site_label_2
_geom_bond_distance
_geom_bond_site_symmetry_2
_geom_bond_publ_flag
Au1 Rh1 2.5978(4) . ?
Au1 P3 2.2805(13) . ?
Rh1 P1 2.2657(12) . ?
Rh1 C1 1.919(6) . ?
Rh1 C3 2.233(5) . ?
Rh1 C4 2.237(5) . ?
Rh1 C5 2.412(5) . ?
Rh1 C6 2.397(5) . ?
Rh1 C2 2.224(5) . ?
P1 C28 1.834(5) . ?
P1 C16 1.833(5) . ?
P1 C22 1.836(5) . ?
P3 C37 1.852(5) . ?
P3 C59 1.841(7) . ?
P3 C64 1.835(6) . ?
C1 N1 1.159(7) . ?
C3 H3 0.9500 . ?
C3 C4 1.416(8) . ?
C3 C2 1.387(8) . ?
C4 H4 0.9500 . ?
C4 C5 1.438(7) . ?
C5 C7 1.397(8) . ?
C5 C6 1.430(8) . ?
C7 H7 0.9500 . ?
C7 C8 1.407(10) . ?
C8 H8 0.9500 . ?
C8 C9 1.389(11) . ?
C9 H9 0.9500 . ?
C9 C10 1.364(10) . ?
C10 H10 0.9500 . ?
C10 C6 1.417(8) . ?
C6 C2 1.438(8) . ?
C2 H2 0.9500 . ?
C28 C11 1.362(8) . ?
C28 C15 1.389(7) . ?
C11 H11 0.9500 . ?
C11 C12 1.381(8) . ?
C12 H12 0.9500 . ?
C12 C13 1.374(9) . ?
C13 H13 0.9500 . ?
C13 C14 1.361(9) . ?
C14 H14 0.9500 . ?
C14 C15 1.391(7) . ?
C15 H15 0.9500 . ?
C16 C17 1.378(7) . ?
C16 C21 1.385(7) . ?
C17 H17 0.9500 . ?
C17 C18 1.390(8) . ?
C18 H18 0.9500 . ?
C18 C19 1.365(9) . ?
C19 H19 0.9500 . ?
C19 C20 1.361(9) . ?
C20 H20 0.9500 . ?
C20 C21 1.387(8) . ?
C21 H21 0.9500 . ?
C22 C23 1.377(8) . ?
C22 C27 1.376(7) . ?
C23 H23 0.9500 . ?
C23 C24 1.386(8) . ?
C24 H24 0.9500 . ?
C24 C25 1.370(9) . ?
C25 H25 0.9500 . ?
C25 C26 1.375(10) . ?
C26 H26 0.9500 . ?
C26 C27 1.391(8) . ?
C27 H27 0.9500 . ?
N1 C29 1.396(7) . ?
C29 C30 1.432(10) . ?
C29 C34 1.382(10) . ?
C30 C31 1.382(11) . ?
C30 C36 1.474(12) . ?
C31 H31 0.9500 . ?
C31 C32 1.442(16) . ?
C32 H32 0.9500 . ?
C32 C53 1.349(15) . ?
C33 H33 0.9500 . ?
C33 C52 1.380(10) . ?
C33 C54 1.379(11) . ?
C34 C35 1.472(11) . ?
C34 C53 1.366(10) . ?
C35 H35A 0.9800 . ?
C35 H35B 0.9800 . ?
C35 H35C 0.9800 . ?
C36 H36A 0.9800 . ?
C36 H36B 0.9800 . ?
C36 H36C 0.9800 . ?
C37 C38 1.408(8) . ?
C37 C42 1.410(9) . ?
C38 C39 1.377(8) . ?
C38 C51 1.498(8) . ?
C39 H39 0.9500 . ?
C39 C40 1.358(12) . ?
C40 H40 0.9500 . ?
C40 C41 1.390(13) . ?
C41 H41 0.9500 . ?
C41 C42 1.372(10) . ?
C42 C43 1.528(11) . ?
C43 C44 1.514(16) . ?
C43 C48 1.374(18) . ?
C44 C45 1.408(12) . ?
C44 C49 1.457(15) . ?
C45 H45 0.9500 . ?
C45 C46 1.38(2) . ?
C46 H46 0.9500 . ?
C46 C47 1.330(19) . ?
C47 H47 0.9500 . ?
C47 C48 1.421(16) . ?
C48 C50 1.498(18) . ?
C49 H49A 0.9800 . ?
C49 H49B 0.9800 . ?
C49 H49C 0.9800 . ?
C50 H50A 0.9800 . ?
C50 H50B 0.9800 . ?
C50 H50C 0.9800 . ?
C51 C52 1.397(9) . ?
C51 C56 1.388(8) . ?
C52 C57 1.512(10) . ?
C53 H53 0.9500 . ?
C54 H54 0.9500 . ?
C54 C55 1.356(10) . ?
C55 H55 0.9500 . ?
C55 C56 1.416(8) . ?
C56 C58 1.492(8) . ?
C57 H57A 0.9800 . ?
C57 H57B 0.9800 . ?
C57 H57C 0.9800 . ?
C58 H58A 0.9800 . ?
C58 H58B 0.9800 . ?
C58 H58C 0.9800 . ?
C59 H59 1.0000 . ?
C59 C60 1.471(9) . ?
C59 C63 1.538(10) . ?
C60 H60A 0.9900 . ?
C60 H60B 0.9900 . ?
C60 C61 1.535(9) . ?
C61 H61A 0.9900 . ?
C61 H61B 0.9900 . ?
C61 C62 1.420(13) . ?
C62 H62A 0.9900 . ?
C62 H62B 0.9900 . ?
C62 C63 1.557(13) . ?
C63 H63A 0.9900 . ?
C63 H63B 0.9900 . ?
C64 H64 1.0000 . ?
C64 C65 1.505(10) . ?
C64 C68 1.538(9) . ?
C65 H65A 0.9900 . ?
C65 H65B 0.9900 . ?
C65 C66 1.516(11) . ?
C66 H66A 0.9900 . ?
C66 H66B 0.9900 . ?
C66 C67 1.492(12) . ?
C67 H67A 0.9900 . ?
C67 H67B 0.9900 . ?
C67 C68 1.514(11) . ?
C68 H68A 0.9900 . ?
C68 H68B 0.9900 . ?
C71 H71A 0.9900 . ?
C71 H71B 0.9900 . ?
C71 C72 1.393(11) . ?
C71 C72 1.393(11) 2 ?
C72 H72 0.9500 . ?
C72 C73 1.370(11) . ?
C73 H73 0.9500 . ?
C73 C74 1.375(9) . ?
C74 H74 0.9500 . ?

loop_
_geom_torsion_atom_site_label_1
_geom_torsion_atom_site_label_2
_geom_torsion_atom_site_label_3
_geom_torsion_atom_site_label_4
_geom_torsion
_geom_torsion_site_symmetry_1
_geom_torsion_site_symmetry_2
_geom_torsion_site_symmetry_3
_geom_torsion_site_symmetry_4
_geom_torsion_publ_flag
Au1 P3 C37 C38 -10.8(7) . . . . ?
Au1 P3 C37 C42 176.5(7) . . . . ?
Au1 P3 C59 C60 -47.5(6) . . . . ?
Au1 P3 C59 C63 72.2(5) . . . . ?
Au1 P3 C64 C65 71.9(5) . . . . ?
Au1 P3 C64 C68 -45.3(6) . . . . ?
Rh1 P1 C28 C11 40.6(5) . . . . ?
Rh1 P1 C28 C15 -142.4(4) . . . . ?
Rh1 P1 C16 C17 -139.8(4) . . . . ?
Rh1 P1 C16 C21 39.4(4) . . . . ?
Rh1 P1 C22 C23 -126.7(4) . . . . ?
Rh1 P1 C22 C27 56.3(4) . . . . ?
Rh1 C3 C4 C5 -71.2(3) . . . . ?
Rh1 C3 C2 C6 71.1(3) . . . . ?
Rh1 C4 C5 C7 119.5(6) . . . . ?
Rh1 C4 C5 C6 -60.4(3) . . . . ?
Rh1 C5 C7 C8 -91.0(6) . . . . ?
Rh1 C5 C6 C10 125.0(5) . . . . ?
Rh1 C5 C6 C2 -56.7(3) . . . . ?
Rh1 C6 C2 C3 -66.8(3) . . . . ?
P1 C28 C11 C12 176.9(5) . . . . ?
P1 C28 C15 C14 -178.0(4) . . . . ?
P1 C16 C17 C18 179.7(5) . . . . ?
P1 C16 C21 C20 -178.8(5) . . . . ?
P1 C22 C23 C24 -177.5(4) . . . . ?
P1 C22 C27 C26 176.2(5) . . . . ?
P3 C37 C38 C39 -166.4(8) . . . . ?
P3 C37 C38 C51 16.8(10) . . . . ?
P3 C37 C42 C41 170.3(11) . . . . ?
P3 C37 C42 C43 -18.0(15) . . . . ?
P3 C59 C60 C61 162.0(5) . . . . ?
P3 C59 C63 C62 -165.0(7) . . . . ?
P3 C64 C65 C66 -165.7(5) . . . . ?
P3 C64 C68 C67 152.1(5) . . . . ?
C1 N1 C29 C30 -50(3) . . . . ?
C1 N1 C29 C34 130(2) . . . . ?
C3 C4 C5 Rh1 66.2(3) . . . . ?
C3 C4 C5 C7 -174.3(5) . . . . ?
C3 C4 C5 C6 5.7(5) . . . . ?
C4 C3 C2 Rh1 -62.2(4) . . . . ?
C4 C3 C2 C6 8.9(6) . . . . ?
C4 C5 C7 C8 179.3(5) . . . . ?
C4 C5 C6 Rh1 56.3(3) . . . . ?
C4 C5 C6 C10 -178.7(5) . . . . ?
C4 C5 C6 C2 -0.4(5) . . . . ?
C5 C7 C8 C9 -0.3(9) . . . . ?
C5 C6 C2 Rh1 61.6(3) . . . . ?
C5 C6 C2 C3 -5.2(5) . . . . ?
C7 C5 C6 Rh1 -123.7(5) . . . . ?
C7 C5 C6 C10 1.3(7) . . . . ?
C7 C5 C6 C2 179.6(5) . . . . ?
C7 C8 C9 C10 0.8(11) . . . . ?
C8 C9 C10 C6 -0.2(10) . . . . ?
C9 C10 C6 Rh1 90.8(7) . . . . ?
C9 C10 C6 C5 -0.8(8) . . . . ?
C9 C10 C6 C2 -178.6(6) . . . . ?
C10 C6 C2 Rh1 -120.4(6) . . . . ?
C10 C6 C2 C3 172.8(6) . . . . ?
C6 C5 C7 C8 -0.7(8) . . . . ?
C2 C3 C4 Rh1 62.1(4) . . . . ?
C2 C3 C4 C5 -9.1(6) . . . . ?
C28 P1 C16 C17 -11.2(5) . . . . ?
C28 P1 C16 C21 168.0(4) . . . . ?
C28 P1 C22 C23 97.9(4) . . . . ?
C28 P1 C22 C27 -79.1(4) . . . . ?
C28 C11 C12 C13 1.6(11) . . . . ?
C11 C28 C15 C14 -0.9(8) . . . . ?
C11 C12 C13 C14 -1.7(11) . . . . ?
C12 C13 C14 C15 0.6(10) . . . . ?
C13 C14 C15 C28 0.7(9) . . . . ?
C15 C28 C11 C12 -0.2(9) . . . . ?
C16 P1 C28 C11 -79.0(5) . . . . ?
C16 P1 C28 C15 97.9(4) . . . . ?
C16 P1 C22 C23 -8.6(5) . . . . ?
C16 P1 C22 C27 174.5(4) . . . . ?
C16 C17 C18 C19 -1.4(10) . . . . ?
C17 C16 C21 C20 0.4(8) . . . . ?
C17 C18 C19 C20 1.4(10) . . . . ?
C18 C19 C20 C21 -0.4(10) . . . . ?
C19 C20 C21 C16 -0.5(10) . . . . ?
C21 C16 C17 C18 0.5(8) . . . . ?
C22 P1 C28 C11 173.8(5) . . . . ?
C22 P1 C28 C15 -9.3(5) . . . . ?
C22 P1 C16 C17 95.8(5) . . . . ?
C22 P1 C16 C21 -85.0(4) . . . . ?
C22 C23 C24 C25 1.2(9) . . . . ?
C23 C22 C27 C26 -0.9(8) . . . . ?
C23 C24 C25 C26 -0.5(10) . . . . ?
C24 C25 C26 C27 -1.0(10) . . . . ?
C25 C26 C27 C22 1.6(9) . . . . ?
C27 C22 C23 C24 -0.6(8) . . . . ?
N1 C29 C30 C31 174.9(7) . . . . ?
N1 C29 C30 C36 -4.9(10) . . . . ?
N1 C29 C34 C35 5.8(11) . . . . ?
N1 C29 C34 C53 -174.5(7) . . . . ?
C29 C30 C31 C32 1.5(12) . . . . ?
C29 C34 C53 C32 -2.1(14) . . . . ?
C30 C29 C34 C35 -173.6(8) . . . . ?
C30 C29 C34 C53 6.2(12) . . . . ?
C30 C31 C32 C53 2.2(15) . . . . ?
C31 C32 C53 C34 -1.9(16) . . . . ?
C33 C54 C55 C56 0.6(9) . . . . ?
C34 C29 C30 C31 -5.8(11) . . . . ?
C34 C29 C30 C36 174.4(8) . . . . ?
C35 C34 C53 C32 177.6(9) . . . . ?
C36 C30 C31 C32 -178.7(9) . . . . ?
C37 P3 C59 C60 82.3(6) . . . . ?
C37 P3 C59 C63 -157.9(5) . . . . ?
C37 P3 C64 C65 -56.9(6) . . . . ?
C37 P3 C64 C68 -174.1(5) . . . . ?
C37 C38 C39 C40 -5.7(18) . . . . ?
C37 C38 C51 C52 -111.9(8) . . . . ?
C37 C38 C51 C56 79.9(9) . . . . ?
C37 C42 C43 C44 104.6(10) . . . . ?
C37 C42 C43 C48 -82.6(13) . . . . ?
C38 C37 C42 C41 -2.5(16) . . . . ?
C38 C37 C42 C43 169.2(10) . . . . ?
C38 C39 C40 C41 0(3) . . . . ?
C38 C51 C52 C33 -169.8(6) . . . . ?
C38 C51 C52 C57 8.1(10) . . . . ?
C38 C51 C56 C55 171.7(5) . . . . ?
C38 C51 C56 C58 -5.6(7) . . . . ?
C39 C38 C51 C52 71.1(9) . . . . ?
C39 C38 C51 C56 -97.2(8) . . . . ?
C39 C40 C41 C42 4(3) . . . . ?
C40 C41 C42 C37 -3(2) . . . . ?
C40 C41 C42 C43 -175.4(16) . . . . ?
C41 C42 C43 C44 -83.2(13) . . . . ?
C41 C42 C43 C48 89.6(13) . . . . ?
C42 C37 C38 C39 6.7(13) . . . . ?
C42 C37 C38 C51 -170.2(8) . . . . ?
C42 C43 C44 C45 178.8(7) . . . . ?
C42 C43 C44 C49 3.1(11) . . . . ?
C42 C43 C48 C47 -178.7(7) . . . . ?
C42 C43 C48 C50 -1.9(12) . . . . ?
C43 C44 C45 C46 -1.2(13) . . . . ?
C44 C43 C48 C47 -6.6(12) . . . . ?
C44 C43 C48 C50 170.1(7) . . . . ?
C44 C45 C46 C47 -2.9(19) . . . . ?
C45 C46 C47 C48 2.6(19) . . . . ?
C46 C47 C48 C43 2.1(15) . . . . ?
C46 C47 C48 C50 -174.3(11) . . . . ?
C48 C43 C44 C45 6.2(11) . . . . ?
C48 C43 C44 C49 -169.5(9) . . . . ?
C49 C44 C45 C46 174.6(10) . . . . ?
C51 C38 C39 C40 171.6(13) . . . . ?
C52 C33 C54 C55 1.0(10) . . . . ?
C52 C51 C56 C55 3.2(7) . . . . ?
C52 C51 C56 C58 -174.0(5) . . . . ?
C54 C33 C52 C51 -0.4(11) . . . . ?
C54 C33 C52 C57 -178.4(8) . . . . ?
C54 C55 C56 C51 -2.7(8) . . . . ?
C54 C55 C56 C58 174.5(5) . . . . ?
C56 C51 C52 C33 -1.7(9) . . . . ?
C56 C51 C52 C57 176.2(7) . . . . ?
C59 P3 C37 C38 -133.1(6) . . . . ?
C59 P3 C37 C42 54.2(8) . . . . ?
C59 P3 C64 C65 -172.1(5) . . . . ?
C59 P3 C64 C68 70.7(6) . . . . ?
C59 C60 C61 C62 -20.7(11) . . . . ?
C60 C59 C63 C62 -38.0(9) . . . . ?
C60 C61 C62 C63 -4.2(14) . . . . ?
C61 C62 C63 C59 26.0(13) . . . . ?
C63 C59 C60 C61 36.9(8) . . . . ?
C64 P3 C37 C38 113.1(6) . . . . ?
C64 P3 C37 C42 -59.6(8) . . . . ?
C64 P3 C59 C60 -167.1(5) . . . . ?
C64 P3 C59 C63 -47.4(6) . . . . ?
C64 C65 C66 C67 39.5(9) . . . . ?
C65 C64 C68 C67 29.3(7) . . . . ?
C65 C66 C67 C68 -21.2(10) . . . . ?
C66 C67 C68 C64 -4.9(9) . . . . ?
C68 C64 C65 C66 -42.1(7) . . . . ?
C71 C72 C73 C74 0.7(11) . . . . ?
C72 C71 C72 C73 -0.4(6) 2 . . . ?
C72 C73 C74 C73 -0.4(6) . . . 2 ?

loop_
_smtbx_masks_void_nr
_smtbx_masks_void_average_x
_smtbx_masks_void_average_y
_smtbx_masks_void_average_z
_smtbx_masks_void_volume
_smtbx_masks_void_count_electrons
_smtbx_masks_void_content
1 -0.039 0.000 -0.235 2910.9 376.5 '2.667 NS2C2O4F6'
2 -0.788 0.500 -0.276 2910.9 376.5 '2.667 NS2C2O4F6'
